data_7059108
loop_
_publ_author_name
'Bolotin, Dmitrii S.'
'Demakova, Marina Ya.'
'Legin, Anton A.'
'Suslonov, Vitaliy V.'
'Nazarov, Alexey A.'
'Jakupec, Michael A.'
'Keppler, Bernhard K.'
'Kukushkin, Vadim Yu.'

_publ_section_title
;
 Amidoxime platinum(ii) complexes: pH-dependent highly selective
 generation and cytotoxic activity
;
_journal_issue 14
_journal_name_full 'New Journal of Chemistry'
_journal_page_first 6840
_journal_paper_doi 10.1039/C7NJ00982H
_journal_volume 41
_journal_year 2017
_chemical_formula_moiety 'C2 H6 Cl3 O Pt S, C5 H13 N2 O'
_chemical_formula_sum 'C7 H19 Cl3 N2 O2 Pt S'
_chemical_formula_weight 496.74
_space_group_crystal_system monoclinic
_space_group_IT_number 14
_space_group_name_Hall '-P 2ybc'
_space_group_name_H-M_alt 'P 1 21/c 1'
_atom_sites_solution_hydrogens mixed
_atom_sites_solution_primary iterative
_audit_creation_date 2016-03-29
_audit_creation_method
;
Olex2 1.2
(compiled 2016.02.19 svn.r3266 for OlexSys, GUI svn.r5155)
;
_audit_update_record
;
2016-04-20 deposited with the CCDC.
2017-06-01 downloaded from the CCDC.
;
_cell_angle_alpha 90
_cell_angle_beta 116.115(3)
_cell_angle_gamma 90
_cell_formula_units_Z 4
_cell_length_a 6.5859(2)
_cell_length_b 19.2634(7)
_cell_length_c 12.7960(5)
_cell_measurement_reflns_used 4238
_cell_measurement_temperature 100(2)
_cell_measurement_theta_max 29.9000
_cell_measurement_theta_min 3.2750
_cell_volume 1457.66(10)
_computing_cell_refinement
;
CrysAlisPro, Agilent Technologies,
Version 1.171.36.32 (release 02-08-2013 CrysAlis171 .NET)
(compiled Aug  2 2013,16:46:58)
;
_computing_data_collection
;
CrysAlisPro, Agilent Technologies,
Version 1.171.36.32 (release 02-08-2013 CrysAlis171 .NET)
(compiled Aug  2 2013,16:46:58)
;
_computing_data_reduction
;
CrysAlisPro, Agilent Technologies,
Version 1.171.36.32 (release 02-08-2013 CrysAlis171 .NET)
(compiled Aug  2 2013,16:46:58)
;
_computing_molecular_graphics 'Olex2 (Dolomanov et al., 2009)'
_computing_publication_material 'Olex2 (Dolomanov et al., 2009)'
_computing_structure_refinement 'ShelXL (Sheldrick, 2015)'
_computing_structure_solution
;
Superflip (Palatinus & Chapuis, 2007;Palatinus & van der Lee, 2008;
Palatinus et al., 2012)
;
_diffrn_ambient_temperature 100(2)
_diffrn_detector_area_resol_mean 16.2096
_diffrn_measured_fraction_theta_full 0.999
_diffrn_measured_fraction_theta_max 0.999
_diffrn_measurement_details
;
#__ type_ start__ end____ width___ exp.time_
  1 omega  -89.00  -14.00   1.0000   87.7700
omega____ theta____ kappa____ phi______ frames
    -      -20.2518  -38.0000   30.0000 75

#__ type_ start__ end____ width___ exp.time_
  2 omega  -94.00  -35.00   1.0000   87.7700
omega____ theta____ kappa____ phi______ frames
    -      -20.2518 -178.0000 -180.0000 59

#__ type_ start__ end____ width___ exp.time_
  3 omega  -89.00  -44.00   1.0000   87.7700
omega____ theta____ kappa____ phi______ frames
    -      -20.2518 -178.0000   30.0000 45

#__ type_ start__ end____ width___ exp.time_
  4 omega   25.00   74.00   1.0000   87.7700
omega____ theta____ kappa____ phi______ frames
    -       21.1893   57.0000    0.0000 49

#__ type_ start__ end____ width___ exp.time_
  5 omega  -72.00  -47.00   1.0000   87.7700
omega____ theta____ kappa____ phi______ frames
    -      -20.2518  -77.0000 -180.0000 25
;
_diffrn_measurement_device_type 'Xcalibur, Eos'
_diffrn_measurement_method '\w scans'
_diffrn_orient_matrix_UB_11 0.0833734000
_diffrn_orient_matrix_UB_12 -0.0104541000
_diffrn_orient_matrix_UB_13 0.0388919000
_diffrn_orient_matrix_UB_21 0.0285041000
_diffrn_orient_matrix_UB_22 -0.0247346000
_diffrn_orient_matrix_UB_23 -0.0412309000
_diffrn_orient_matrix_UB_31 0.0625049000
_diffrn_orient_matrix_UB_32 0.0252367000
_diffrn_orient_matrix_UB_33 -0.0243809000
_diffrn_radiation_monochromator graphite
_diffrn_radiation_type MoK\a
_diffrn_radiation_wavelength 0.71073
_diffrn_reflns_av_R_equivalents 0.0284
_diffrn_reflns_av_unetI/netI 0.0391
_diffrn_reflns_Laue_measured_fraction_full 0.999
_diffrn_reflns_Laue_measured_fraction_max 0.999
_diffrn_reflns_limit_h_max 8
_diffrn_reflns_limit_h_min -6
_diffrn_reflns_limit_k_max 17
_diffrn_reflns_limit_k_min -25
_diffrn_reflns_limit_l_max 15
_diffrn_reflns_limit_l_min -16
_diffrn_reflns_number 7442
_diffrn_reflns_point_group_measured_fraction_full 0.999
_diffrn_reflns_point_group_measured_fraction_max 0.999
_diffrn_reflns_theta_full 25.242
_diffrn_reflns_theta_max 27.496
_diffrn_reflns_theta_min 2.760
_diffrn_source 'Enhance (Mo) X-ray Source'
_exptl_absorpt_coefficient_mu 10.308
_exptl_absorpt_correction_T_max 1.00000
_exptl_absorpt_correction_T_min 0.89937
_exptl_absorpt_correction_type multi-scan
_exptl_absorpt_process_details
;
CrysAlisPro, Agilent Technologies,
Version 1.171.36.32 (release 02-08-2013 CrysAlis171 .NET)
(compiled Aug  2 2013,16:46:58)
Empirical absorption correction using spherical harmonics,
 implemented in SCALE3 ABSPACK scaling algorithm.
;
_exptl_crystal_colour 'clear yellow'
_exptl_crystal_colour_lustre clear
_exptl_crystal_colour_primary yellow
_exptl_crystal_density_diffrn 2.264
_exptl_crystal_description prism
_exptl_crystal_F_000 944
_exptl_crystal_size_max 0.1
_exptl_crystal_size_mid 0.1
_exptl_crystal_size_min 0.1
_refine_diff_density_max 1.771
_refine_diff_density_min -0.957
_refine_diff_density_rms 0.155
_refine_ls_extinction_method none
_refine_ls_goodness_of_fit_ref 1.050
_refine_ls_hydrogen_treatment constr
_refine_ls_matrix_type full
_refine_ls_number_parameters 150
_refine_ls_number_reflns 3352
_refine_ls_number_restraints 0
_refine_ls_restrained_S_all 1.050
_refine_ls_R_factor_all 0.0292
_refine_ls_R_factor_gt 0.0234
_refine_ls_shift/su_max 0.002
_refine_ls_shift/su_mean 0.000
_refine_ls_structure_factor_coef Fsqd
_refine_ls_weighting_details 'w=1/[\s^2^(Fo^2^)+(0.0138P)^2^+0.0416P] where P=(Fo^2^+2Fc^2^)/3'
_refine_ls_weighting_scheme calc
_refine_ls_wR_factor_gt 0.0444
_refine_ls_wR_factor_ref 0.0462
_reflns_Friedel_coverage 0.000
_reflns_number_gt 2976
_reflns_number_total 3352
_reflns_threshold_expression 'I > 2\s(I)'
_cod_data_source_file c7nj00982h2.cif
_cod_data_source_block by-product_3c
_cod_database_code 7059108
_chemical_oxdiff_formula 'c14 n2 h16 cl2 s1 pt1'
_shelx_space_group_comment
;
The symmetry employed for this shelxl refinement is uniquely defined
by the following loop, which should always be used as a source of
symmetry information in preference to the above space-group names.
They are only intended as comments.
;
_reflns_odcompleteness_completeness 99.86
_reflns_odcompleteness_iscentric 1
_reflns_odcompleteness_theta 27.50
_olex2_refinement_description
;
1. Fixed Uiso
 At 1.2 times of:
  All N(H) groups, All N(H,H) groups
 At 1.5 times of:
  All C(H,H,H) groups, All O(H) groups
2.a Riding coordinates:
 O1(H1), N1(H1A), N2(H2A,H2B)
2.b Idealised Me refined as rotating group:
 C3(H3A,H3B,H3C), C4(H4A,H4B,H4C), C5(H5A,H5B,H5C), C6(H6A,H6B,H6C), C7(H7A,
 H7B,H7C)
;
_shelx_shelxl_version_number 2014/7
_olex2_submission_special_instructions 'No special instructions were received'

loop_
_space_group_symop_operation_xyz
'x, y, z'
'-x, y+1/2, -z+1/2'
'-x, -y, -z'
'x, -y-1/2, z-1/2'

loop_
_atom_site_label
_atom_site_type_symbol
_atom_site_fract_x
_atom_site_fract_y
_atom_site_fract_z
_atom_site_U_iso_or_equiv
_atom_site_adp_type
_atom_site_occupancy
_atom_site_site_symmetry_order
_atom_site_calc_flag
_atom_site_refinement_flags_posn
Pt1 Pt 0.37553(2) 0.40453(2) 0.36559(2) 0.00836(5) Uani 1 1 d .
Cl1 Cl 0.19192(16) 0.50598(5) 0.36261(8) 0.0144(2) Uani 1 1 d .
Cl2 Cl 0.50533(16) 0.45575(5) 0.24232(8) 0.0149(2) Uani 1 1 d .
Cl3 Cl 0.55845(15) 0.30221(5) 0.36108(8) 0.0149(2) Uani 1 1 d .
S1 S 0.26718(15) 0.35257(5) 0.48628(8) 0.00994(19) Uani 1 1 d .
O1 O 0.0926(4) 0.23581(14) 0.1974(2) 0.0164(6) Uani 1 1 d .
H1 H 0.2217 0.2474 0.2478 0.025 Uiso 1 1 d R
O2 O 0.1400(4) 0.28617(14) 0.4447(2) 0.0123(6) Uani 1 1 d .
N1 N 0.0137(5) 0.28504(17) 0.1094(3) 0.0127(7) Uani 1 1 d .
H1A H 0.0589 0.2847 0.0541 0.015 Uiso 1 1 d R
N2 N -0.1796(5) 0.33459(17) 0.1981(3) 0.0123(7) Uani 1 1 d .
H2A H -0.1168 0.3049 0.2558 0.015 Uiso 1 1 d R
H2B H -0.2755 0.3658 0.1998 0.015 Uiso 1 1 d R
C1 C -0.1306(6) 0.33231(19) 0.1100(3) 0.0096(8) Uani 1 1 d .
C2 C -0.2324(6) 0.3836(2) 0.0105(3) 0.0110(8) Uani 1 1 d .
C3 C 0.5112(6) 0.3347(2) 0.6172(3) 0.0177(9) Uani 1 1 d .
H3A H 0.5931 0.3770 0.6477 0.027 Uiso 1 1 calc GR
H3B H 0.6059 0.3024 0.6019 0.027 Uiso 1 1 calc GR
H3C H 0.4668 0.3150 0.6729 0.027 Uiso 1 1 calc GR
C4 C 0.1102(7) 0.4059(2) 0.5362(4) 0.0195(9) Uani 1 1 d .
H4A H -0.0287 0.4193 0.4716 0.029 Uiso 1 1 calc GR
H4B H 0.1966 0.4467 0.5723 0.029 Uiso 1 1 calc GR
H4C H 0.0775 0.3808 0.5918 0.029 Uiso 1 1 calc GR
C5 C -0.1445(6) 0.3722(2) -0.0810(3) 0.0141(8) Uani 1 1 d .
H5A H 0.0173 0.3761 -0.0448 0.021 Uiso 1 1 calc GR
H5B H -0.2082 0.4066 -0.1410 0.021 Uiso 1 1 calc GR
H5C H -0.1877 0.3268 -0.1144 0.021 Uiso 1 1 calc GR
C6 C -0.1681(6) 0.4574(2) 0.0616(3) 0.0146(8) Uani 1 1 d .
H6A H -0.2318 0.4909 0.0001 0.022 Uiso 1 1 calc GR
H6B H -0.0065 0.4620 0.0988 0.022 Uiso 1 1 calc GR
H6C H -0.2262 0.4651 0.1175 0.022 Uiso 1 1 calc GR
C7 C -0.4930(6) 0.3760(2) -0.0463(3) 0.0150(8) Uani 1 1 d .
H7A H -0.5587 0.4062 -0.1126 0.022 Uiso 1 1 calc GR
H7B H -0.5485 0.3883 0.0091 0.022 Uiso 1 1 calc GR
H7C H -0.5334 0.3288 -0.0707 0.022 Uiso 1 1 calc GR

loop_
_atom_site_aniso_label
_atom_site_aniso_U_11
_atom_site_aniso_U_22
_atom_site_aniso_U_33
_atom_site_aniso_U_23
_atom_site_aniso_U_13
_atom_site_aniso_U_12
Pt1 0.00922(7) 0.00745(8) 0.00943(7) 0.00068(6) 0.00502(6) 0.00019(6)
Cl1 0.0196(4) 0.0092(5) 0.0177(5) 0.0014(4) 0.0112(4) 0.0031(4)
Cl2 0.0191(4) 0.0134(5) 0.0178(5) 0.0041(4) 0.0131(4) 0.0032(4)
Cl3 0.0174(4) 0.0100(5) 0.0218(5) 0.0034(4) 0.0127(4) 0.0041(4)
S1 0.0119(4) 0.0089(5) 0.0102(4) -0.0004(4) 0.0060(4) -0.0007(4)
O1 0.0216(14) 0.0145(15) 0.0102(13) 0.0030(12) 0.0044(12) 0.0054(13)
O2 0.0139(13) 0.0083(14) 0.0159(13) -0.0001(12) 0.0077(11) -0.0036(12)
N1 0.0135(15) 0.0139(18) 0.0109(15) 0.0011(15) 0.0056(13) 0.0017(15)
N2 0.0154(15) 0.0107(17) 0.0144(16) 0.0018(14) 0.0098(14) 0.0039(14)
C1 0.0079(16) 0.0073(19) 0.0129(18) -0.0032(16) 0.0040(15) -0.0041(15)
C2 0.0118(17) 0.010(2) 0.0120(18) 0.0012(16) 0.0060(15) 0.0027(16)
C3 0.0144(19) 0.023(2) 0.0119(19) 0.0035(18) 0.0019(16) -0.0069(18)
C4 0.027(2) 0.016(2) 0.027(2) -0.002(2) 0.023(2) 0.0007(19)
C5 0.024(2) 0.008(2) 0.0120(19) 0.0029(17) 0.0092(17) 0.0043(18)
C6 0.0154(19) 0.014(2) 0.0157(19) -0.0012(18) 0.0078(16) -0.0021(17)
C7 0.0131(18) 0.013(2) 0.0156(19) 0.0000(18) 0.0036(16) 0.0037(17)

loop_
_atom_type_symbol
_atom_type_description
_atom_type_scat_dispersion_real
_atom_type_scat_dispersion_imag
_atom_type_scat_source
C C 0.0033 0.0016 'International Tables Vol C Tables 4.2.6.8 and 6.1.1.4'
H H 0.0000 0.0000 'International Tables Vol C Tables 4.2.6.8 and 6.1.1.4'
Cl Cl 0.1484 0.1585 'International Tables Vol C Tables 4.2.6.8 and 6.1.1.4'
N N 0.0061 0.0033 'International Tables Vol C Tables 4.2.6.8 and 6.1.1.4'
O O 0.0106 0.0060 'International Tables Vol C Tables 4.2.6.8 and 6.1.1.4'
Pt Pt -1.7033 8.3905 'International Tables Vol C Tables 4.2.6.8 and 6.1.1.4'
S S 0.1246 0.1234 'International Tables Vol C Tables 4.2.6.8 and 6.1.1.4'

loop_
_geom_angle_atom_site_label_1
_geom_angle_atom_site_label_2
_geom_angle_atom_site_label_3
_geom_angle
Cl1 Pt1 Cl2 88.61(3)
Cl1 Pt1 Cl3 177.79(3)
Cl2 Pt1 Cl3 89.63(3)
S1 Pt1 Cl1 93.88(3)
S1 Pt1 Cl2 177.16(3)
S1 Pt1 Cl3 87.91(3)
O2 S1 Pt1 116.28(11)
O2 S1 C3 107.70(18)
O2 S1 C4 107.59(17)
C3 S1 Pt1 108.17(13)
C4 S1 Pt1 114.23(14)
C4 S1 C3 101.7(2)
N1 O1 H1 109.5
O1 N1 H1A 120.7
C1 N1 O1 118.7(3)
C1 N1 H1A 120.6
H2A N2 H2B 120.0
C1 N2 H2A 120.0
C1 N2 H2B 120.0
N1 C1 C2 119.9(3)
N2 C1 N1 118.9(4)
N2 C1 C2 121.2(3)
C1 C2 C5 111.9(3)
C1 C2 C6 107.9(3)
C1 C2 C7 108.8(3)
C5 C2 C6 109.2(3)
C5 C2 C7 109.9(3)
C6 C2 C7 109.0(3)
S1 C3 H3A 109.5
S1 C3 H3B 109.5
S1 C3 H3C 109.5
H3A C3 H3B 109.5
H3A C3 H3C 109.5
H3B C3 H3C 109.5
S1 C4 H4A 109.5
S1 C4 H4B 109.5
S1 C4 H4C 109.5
H4A C4 H4B 109.5
H4A C4 H4C 109.5
H4B C4 H4C 109.5
C2 C5 H5A 109.5
C2 C5 H5B 109.5
C2 C5 H5C 109.5
H5A C5 H5B 109.5
H5A C5 H5C 109.5
H5B C5 H5C 109.5
C2 C6 H6A 109.5
C2 C6 H6B 109.5
C2 C6 H6C 109.5
H6A C6 H6B 109.5
H6A C6 H6C 109.5
H6B C6 H6C 109.5
C2 C7 H7A 109.5
C2 C7 H7B 109.5
C2 C7 H7C 109.5
H7A C7 H7B 109.5
H7A C7 H7C 109.5
H7B C7 H7C 109.5

loop_
_geom_bond_atom_site_label_1
_geom_bond_atom_site_label_2
_geom_bond_distance
Pt1 Cl1 2.2896(9)
Pt1 Cl2 2.3193(9)
Pt1 Cl3 2.3240(9)
Pt1 S1 2.2060(9)
S1 O2 1.493(3)
S1 C3 1.771(4)
S1 C4 1.765(4)
O1 H1 0.8400
O1 N1 1.387(4)
N1 H1A 0.8799
N1 C1 1.319(5)
N2 H2A 0.8799
N2 H2B 0.8802
N2 C1 1.302(4)
C1 C2 1.515(5)
C2 C5 1.532(5)
C2 C6 1.544(5)
C2 C7 1.549(5)
C3 H3A 0.9600
C3 H3B 0.9600
C3 H3C 0.9600
C4 H4A 0.9600
C4 H4B 0.9600
C4 H4C 0.9600
C5 H5A 0.9600
C5 H5B 0.9600
C5 H5C 0.9600
C6 H6A 0.9600
C6 H6B 0.9600
C6 H6C 0.9600
C7 H7A 0.9600
C7 H7B 0.9600
C7 H7C 0.9600

loop_
_geom_torsion_atom_site_label_1
_geom_torsion_atom_site_label_2
_geom_torsion_atom_site_label_3
_geom_torsion_atom_site_label_4
_geom_torsion
O1 N1 C1 N2 5.5(5)
O1 N1 C1 C2 -175.7(3)
N1 C1 C2 C5 -0.5(5)
N1 C1 C2 C6 -120.7(3)
N1 C1 C2 C7 121.1(4)
N2 C1 C2 C5 178.3(3)
N2 C1 C2 C6 58.1(4)
N2 C1 C2 C7 -60.1(4)
